data_4113901
loop_
_publ_author_name
'Cheng-Yong Su'
'Yue-Peng Cai'
'Chun-Long Chen'
'Mark D. Smith'
'Wolfgang Kaim'
'Hans-Conrad zur Loye'

_publ_section_title
;
 Ligand-Directed Molecular Architectures: Self-Assembly of Two-Dimensional
 Rectangular Metallacycles and Three-Dimensional Trigonal or Tetragonal
 Prisms
;
_journal_name_full 'Journal of the American Chemical Society'
_journal_page_first 8595
_journal_page_last 8613
_journal_paper_doi 10.1021/ja034267k
_journal_volume 125
_journal_year 2003
_chemical_formula_sum 'C138 H138 Cu10 I10 N24 O6'
_chemical_formula_weight 4133.12
_chemical_name_systematic
; 
 ? 
;
_space_group_IT_number 14
_symmetry_cell_setting monoclinic
_symmetry_space_group_name_Hall '-P 2yn'
_symmetry_space_group_name_H-M 'P 1 21/n 1'
_atom_sites_solution_hydrogens geom
_atom_sites_solution_primary direct
_atom_sites_solution_secondary difmap
_audit_creation_method SHELXL-97
_cell_angle_alpha 90.00
_cell_angle_beta 108.19(2)
_cell_angle_gamma 90.00
_cell_formula_units_Z 4
_cell_length_a 19.893(6)
_cell_length_b 40.398(13)
_cell_length_c 23.814(9)
_cell_measurement_reflns_used 38
_cell_measurement_temperature 173(2)
_cell_measurement_theta_max 21.03
_cell_measurement_theta_min 9.5
_cell_volume 18181(11)
_computing_structure_refinement 'SHELXL-97 (Sheldrick, 1997)'
_computing_structure_solution 'SHELXS-97 (Sheldrick, 1990)'
_diffrn_ambient_temperature 173(2)
_diffrn_measured_fraction_theta_full 0.980
_diffrn_measured_fraction_theta_max 0.980
_diffrn_measurement_device_type 'Siemens P4'
_diffrn_radiation_monochromator graphite
_diffrn_radiation_source 'fine-focus sealed tube'
_diffrn_radiation_type MoK\a
_diffrn_radiation_wavelength 0.71073
_diffrn_reflns_av_R_equivalents 0.1351
_diffrn_reflns_av_sigmaI/netI 0.3255
_diffrn_reflns_limit_h_max 19
_diffrn_reflns_limit_h_min -7
_diffrn_reflns_limit_k_max 38
_diffrn_reflns_limit_k_min -33
_diffrn_reflns_limit_l_max 21
_diffrn_reflns_limit_l_min -22
_diffrn_reflns_number 17245
_diffrn_reflns_theta_full 20.00
_diffrn_reflns_theta_max 20.00
_diffrn_reflns_theta_min 1.87
_diffrn_standards_interval_count 98
_diffrn_standards_number 2
_exptl_absorpt_coefficient_mu 2.892
_exptl_absorpt_correction_T_max 0.35
_exptl_absorpt_correction_T_min 0.56
_exptl_absorpt_correction_type empirical
_exptl_crystal_colour Yellowish
_exptl_crystal_density_diffrn 1.510
_exptl_crystal_description Block
_exptl_crystal_F_000 8008
_exptl_crystal_size_max 0.4
_exptl_crystal_size_mid 0.35
_exptl_crystal_size_min 0.3
_refine_diff_density_max 1.082
_refine_diff_density_min -0.798
_refine_diff_density_rms 0.183
_refine_ls_extinction_coef 0.000079(8)
_refine_ls_extinction_expression Fc^*^=kFc[1+0.001xFc^2^\l^3^/sin(2\q)]^-1/4^
_refine_ls_extinction_method SHELXL
_refine_ls_goodness_of_fit_ref 0.929
_refine_ls_hydrogen_treatment geom
_refine_ls_matrix_type full
_refine_ls_number_parameters 922
_refine_ls_number_reflns 16630
_refine_ls_number_restraints 237
_refine_ls_restrained_S_all 0.924
_refine_ls_R_factor_all 0.2241
_refine_ls_R_factor_gt 0.0817
_refine_ls_shift/su_max 0.041
_refine_ls_shift/su_mean 0.000
_refine_ls_structure_factor_coef Fsqd
_refine_ls_weighting_details 'calc w=1/[\s^2^(Fo^2^)+(0.0600P)^2^+0.0000P] where P=(Fo^2^+2Fc^2^)/3'
_refine_ls_weighting_scheme calc
_refine_ls_wR_factor_gt 0.1726
_refine_ls_wR_factor_ref 0.2110
_reflns_number_gt 5856
_reflns_number_total 16630
_reflns_threshold_expression >2sigma(I)
_cod_data_source_file ja034267ksi20030121_054932_10.cif
_cod_data_source_block 9.ben
_cod_original_cell_volume 18182(11)
_cod_database_code 4113901

loop_
_symmetry_equiv_pos_as_xyz
'x, y, z'
'-x+1/2, y+1/2, -z+1/2'
'-x, -y, -z'
'x-1/2, -y-1/2, z-1/2'

loop_
_atom_site_label
_atom_site_type_symbol
_atom_site_fract_x
_atom_site_fract_y
_atom_site_fract_z
_atom_site_U_iso_or_equiv
_atom_site_adp_type
_atom_site_occupancy
_atom_site_symmetry_multiplicity
_atom_site_calc_flag
_atom_site_refinement_flags
_atom_site_disorder_assembly
_atom_site_disorder_group
Cu1 Cu 0.4916(3) 0.50876(10) 0.1389(2) 0.092(2) Uani 1 1 d . . .
Cu2 Cu 0.8024(3) 0.50627(10) 0.3028(3) 0.100(2) Uani 1 1 d . . .
Cu3 Cu 0.5861(3) 0.50462(9) 0.43096(18) 0.0589(14) Uani 1 1 d . . .
Cu4 Cu 0.6119(2) 0.50572(10) 0.28420(19) 0.0642(14) Uani 1 1 d . . .
Cu5 Cu 1.0998(2) 0.21650(10) 0.58030(18) 0.0509(13) Uani 1 1 d . . .
Cu6 Cu 0.8457(2) 0.23157(10) 0.33606(17) 0.0451(12) Uani 1 1 d . . .
Cu7 Cu 0.9852(2) 0.34851(10) 0.48263(18) 0.0538(14) Uani 1 1 d . . .
Cu8 Cu 0.9822(2) 0.26959(9) 0.47379(17) 0.0410(12) Uani 1 1 d . . .
Cu9 Cu 0.5568(2) 0.26133(10) 0.55163(18) 0.0549(13) Uani 1 1 d . . .
Cu10 Cu 0.4792(2) 0.22091(11) 0.46497(19) 0.0606(14) Uani 1 1 d . . .
I1 I 0.65210(14) 0.50970(6) 0.19247(11) 0.0692(8) Uani 1 1 d . . .
I2 I 0.71010(12) 0.50058(6) 0.38231(10) 0.0519(7) Uani 1 1 d . . .
I3 I 0.48506(14) 0.50579(6) 0.28484(11) 0.0659(8) Uani 1 1 d . . .
I4 I 1.07524(12) 0.29289(5) 0.56433(9) 0.0423(7) Uani 1 1 d . . .
I5 I 0.97201(11) 0.20625(5) 0.46298(9) 0.0370(6) Uani 1 1 d . . .
I6 I 0.89494(12) 0.30063(5) 0.38855(9) 0.0402(6) Uani 1 1 d . . .
I7 I 0.48192(13) 0.28438(6) 0.44910(11) 0.0627(8) Uani 1 1 d . . .
I8 I 0.40425(14) 0.18397(6) 0.38424(12) 0.0678(9) Uani 1 1 d . . .
I9 I 0.55775(13) 0.19839(6) 0.56763(11) 0.0568(8) Uani 1 1 d . . .
I10 I 0.62317(13) 0.30241(5) 0.62840(10) 0.0491(7) Uani 1 1 d . . .
C1 C 0.5584(13) 0.3789(6) 0.2295(11) 0.010(7) Uiso 1 1 d . . .
C2 C 0.6319(14) 0.3794(6) 0.2295(11) 0.014(7) Uiso 1 1 d . . .
C3 C 0.6877(14) 0.3773(6) 0.2835(11) 0.019(7) Uiso 1 1 d . . .
C4 C 0.6714(17) 0.3764(7) 0.3388(14) 0.043(9) Uiso 1 1 d . . .
C5 C 0.5975(16) 0.3772(6) 0.3336(12) 0.029(8) Uiso 1 1 d . . .
C6 C 0.5445(15) 0.3772(6) 0.2814(12) 0.027(8) Uiso 1 1 d . . .
N7 N 0.4775(15) 0.5563(5) 0.1310(12) 0.101(13) Uani 1 1 d D . .
N8 N 0.4928(11) 0.6103(5) 0.1464(8) 0.030(7) Uani 1 1 d DU . .
C44 C 0.5121(15) 0.5802(6) 0.1658(11) 0.041(10) Uiso 1 1 d D . .
H44 H 0.5474 0.5761 0.2013 0.050 Uiso 1 1 calc R . .
C45 C 0.4362(15) 0.5722(5) 0.0829(11) 0.043(10) Uiso 1 1 d D . .
C46 C 0.3961(19) 0.5614(7) 0.0277(12) 0.094(14) Uiso 1 1 d D . .
H46A H 0.3926 0.5387 0.0210 0.113 Uiso 1 1 calc R . .
C47 C 0.3596(19) 0.5828(7) -0.0198(13) 0.096(14) Uiso 1 1 d D . .
H47A H 0.3340 0.5747 -0.0568 0.115 Uiso 1 1 calc R . .
C48 C 0.3650(16) 0.6175(7) -0.0067(11) 0.063(11) Uiso 1 1 d D . .
H48A H 0.3373 0.6324 -0.0340 0.075 Uiso 1 1 calc R . .
C49 C 0.4110(15) 0.6293(6) 0.0462(11) 0.052(10) Uiso 1 1 d D . .
H49A H 0.4199 0.6519 0.0518 0.062 Uiso 1 1 calc R . .
C50 C 0.4445(15) 0.6062(5) 0.0917(10) 0.042(9) Uiso 1 1 d D . .
N9 N 0.8250(12) 0.5526(5) 0.3094(10) 0.074(10) Uani 1 1 d DU . .
N10 N 0.8085(11) 0.6067(5) 0.3153(9) 0.049(8) Uani 1 1 d DU . .
C52 C 0.7807(13) 0.5771(6) 0.3064(8) 0.058(11) Uiso 1 1 d D . .
H52 H 0.7324 0.5736 0.2985 0.070 Uiso 1 1 calc R . .
C53 C 0.8879(13) 0.5687(6) 0.3228(13) 0.056(11) Uiso 1 1 d D . .
C54 C 0.9557(13) 0.5562(6) 0.3339(12) 0.064(11) Uiso 1 1 d D . .
H54A H 0.9624 0.5334 0.3355 0.076 Uiso 1 1 calc R . .
C55 C 1.0151(14) 0.5772(6) 0.3427(12) 0.058(11) Uiso 1 1 d D . .
H55 H 1.0599 0.5687 0.3471 0.070 Uiso 1 1 calc R . .
C56 C 1.0033(13) 0.6121(6) 0.3445(12) 0.049(10) Uiso 1 1 d D . .
H56A H 1.0414 0.6265 0.3506 0.058 Uiso 1 1 calc R . .
C57 C 0.9365(12) 0.6250(6) 0.3374(11) 0.042(9) Uiso 1 1 d D . .
H57A H 0.9300 0.6476 0.3415 0.051 Uiso 1 1 calc R . .
C58 C 0.8786(12) 0.6028(5) 0.3238(12) 0.038(9) Uiso 1 1 d D . .
N1 N 0.4818(14) 0.4628(5) 0.1215(9) 0.053(9) Uani 1 1 d D . .
N2 N 0.4886(13) 0.4084(5) 0.1385(8) 0.040(7) Uiso 1 1 d D . .
C11 C 0.4965(17) 0.4384(6) 0.1603(11) 0.064(11) Uiso 1 1 d D . .
H11A H 0.5117 0.4424 0.2008 0.077 Uiso 1 1 calc R . .
C12 C 0.4557(16) 0.4464(5) 0.0700(10) 0.045(10) Uiso 1 1 d D . .
C13 C 0.4332(19) 0.4581(7) 0.0123(11) 0.087(14) Uiso 1 1 d D . .
H13 H 0.4312 0.4808 0.0056 0.104 Uiso 1 1 calc R . .
C14 C 0.413(2) 0.4362(8) -0.0369(12) 0.102(15) Uiso 1 1 d D . .
H14A H 0.3964 0.4444 -0.0753 0.122 Uiso 1 1 calc R . .
C15 C 0.4191(17) 0.4017(7) -0.0259(11) 0.067(12) Uiso 1 1 d D . .
H15A H 0.4049 0.3872 -0.0577 0.080 Uiso 1 1 calc R . .
C16 C 0.446(2) 0.3889(6) 0.0311(11) 0.090(14) Uiso 1 1 d D . .
H16 H 0.4507 0.3663 0.0381 0.108 Uiso 1 1 calc R . .
C17 C 0.4644(17) 0.4125(5) 0.0785(10) 0.050(10) Uiso 1 1 d D . .
C7 C 0.6494(16) 0.3806(7) 0.1701(12) 0.044(10) Uiso 1 1 d . . .
H7A H 0.6062 0.3818 0.1377 0.066 Uiso 1 1 calc R . .
H7B H 0.6748 0.3609 0.1663 0.066 Uiso 1 1 calc R . .
H7C H 0.6780 0.3997 0.1697 0.066 Uiso 1 1 calc R . .
C8 C 0.7288(17) 0.3766(7) 0.3967(13) 0.057(11) Uiso 1 1 d . . .
H8A H 0.7739 0.3762 0.3901 0.086 Uiso 1 1 calc R . .
H8B H 0.7242 0.3574 0.4191 0.086 Uiso 1 1 calc R . .
H8C H 0.7250 0.3962 0.4183 0.086 Uiso 1 1 calc R . .
C9 C 0.4641(16) 0.3800(8) 0.2833(14) 0.062(11) Uiso 1 1 d . . .
H9A H 0.4320 0.3798 0.2437 0.093 Uiso 1 1 calc R . .
H9B H 0.4585 0.4002 0.3024 0.093 Uiso 1 1 calc R . .
H9C H 0.4541 0.3615 0.3048 0.093 Uiso 1 1 calc R . .
C10 C 0.5033(17) 0.3767(7) 0.1763(13) 0.054(11) Uiso 1 1 d . . .
H10A H 0.4604 0.3706 0.1850 0.065 Uiso 1 1 calc R . .
H10B H 0.5140 0.3589 0.1530 0.065 Uiso 1 1 calc R . .
C18 C 0.7627(15) 0.3735(7) 0.2870(12) 0.038(9) Uiso 1 1 d . . .
H18A H 0.7862 0.3600 0.3212 0.045 Uiso 1 1 calc R . .
H18B H 0.7650 0.3617 0.2521 0.045 Uiso 1 1 calc R . .
N3 N 0.8183(16) 0.4594(7) 0.2956(9) 0.067(9) Uiso 1 1 d D . .
N4 N 0.8012(13) 0.4047(6) 0.2914(8) 0.039(7) Uiso 1 1 d D . .
C19 C 0.7748(19) 0.4367(8) 0.2916(7) 0.055(10) Uiso 1 1 d D . .
H19A H 0.7278 0.4407 0.2889 0.066 Uiso 1 1 calc R . .
C20 C 0.883(2) 0.4420(9) 0.2987(13) 0.060(11) Uiso 1 1 d D . .
C21 C 0.949(2) 0.4544(10) 0.3058(14) 0.081(13) Uiso 1 1 d D . .
H21A H 0.9557 0.4772 0.3104 0.097 Uiso 1 1 calc R . .
C22 C 1.005(2) 0.4355(10) 0.3063(14) 0.097(15) Uiso 1 1 d D . .
H22 H 1.0486 0.4444 0.3094 0.117 Uiso 1 1 calc R . .
C23 C 0.9918(19) 0.4009(8) 0.3019(12) 0.062(11) Uiso 1 1 d D . .
H23A H 1.0280 0.3864 0.3016 0.074 Uiso 1 1 calc R . .
C24 C 0.9181(19) 0.3873(9) 0.2976(13) 0.066(11) Uiso 1 1 d D . .
H24A H 0.9101 0.3647 0.2974 0.079 Uiso 1 1 calc R . .
C25 C 0.8665(16) 0.4087(7) 0.2941(11) 0.028(8) Uiso 1 1 d D . .
C26 C 0.5776(16) 0.3720(7) 0.3940(12) 0.036(9) Uiso 1 1 d . . .
H26A H 0.5306 0.3625 0.3846 0.043 Uiso 1 1 calc R . .
H26B H 0.6107 0.3565 0.4194 0.043 Uiso 1 1 calc R . .
N5 N 0.5786(14) 0.4573(6) 0.4413(12) 0.049(8) Uani 1 1 d U . .
N6 N 0.5797(14) 0.4043(5) 0.4267(10) 0.042(8) Uani 1 1 d U . .
C27 C 0.5768(16) 0.4355(8) 0.4037(15) 0.046(10) Uiso 1 1 d . . .
H27A H 0.5737 0.4399 0.3647 0.055 Uiso 1 1 calc R . .
C28 C 0.5850(14) 0.4386(7) 0.4971(12) 0.024(8) Uiso 1 1 d . . .
C29 C 0.5899(16) 0.4528(8) 0.5516(13) 0.051(10) Uiso 1 1 d . . .
H29 H 0.5890 0.4757 0.5566 0.062 Uiso 1 1 calc R . .
C30 C 0.5965(16) 0.4298(7) 0.5998(14) 0.050(10) Uiso 1 1 d . . .
H30A H 0.6020 0.4368 0.6383 0.060 Uiso 1 1 calc R . .
C31 C 0.5938(15) 0.3970(7) 0.5841(13) 0.042(9) Uiso 1 1 d . . .
H31A H 0.5938 0.3815 0.6130 0.050 Uiso 1 1 calc R . .
C32 C 0.5910(14) 0.3840(7) 0.5245(12) 0.032(9) Uiso 1 1 d . . .
H32A H 0.5948 0.3616 0.5175 0.039 Uiso 1 1 calc R . .
C33 C 0.5827(15) 0.4062(7) 0.4827(13) 0.025(8) Uiso 1 1 d . . .
C34 C 0.5696(17) 0.6381(6) 0.2329(14) 0.040(9) Uiso 1 1 d D . .
C35 C 0.6476(17) 0.6385(5) 0.2447(13) 0.043(9) Uiso 1 1 d D . .
C36 C 0.6952(17) 0.6380(6) 0.3026(13) 0.041(9) Uiso 1 1 d D . .
C37 C 0.6686(16) 0.6363(6) 0.3515(12) 0.028(8) Uiso 1 1 d D . .
C38 C 0.6005(17) 0.6368(6) 0.3419(13) 0.032(8) Uiso 1 1 d D . .
C39 C 0.5478(18) 0.6366(7) 0.2885(14) 0.045(9) Uiso 1 1 d D . .
C40 C 0.6640(16) 0.6397(7) 0.1831(12) 0.048(10) Uiso 1 1 d . . .
H40A H 0.7142 0.6390 0.1903 0.071 Uiso 1 1 calc R . .
H40B H 0.6451 0.6597 0.1624 0.071 Uiso 1 1 calc R . .
H40C H 0.6425 0.6209 0.1595 0.071 Uiso 1 1 calc R . .
C41 C 0.7270(18) 0.6362(8) 0.4108(14) 0.068(12) Uiso 1 1 d . . .
H41A H 0.7064 0.6346 0.4422 0.102 Uiso 1 1 calc R . .
H41B H 0.7538 0.6564 0.4151 0.102 Uiso 1 1 calc R . .
H41C H 0.7577 0.6177 0.4126 0.102 Uiso 1 1 calc R . .
C42 C 0.4701(15) 0.6327(7) 0.2758(13) 0.049(10) Uiso 1 1 d . . .
H42A H 0.4593 0.6315 0.3123 0.073 Uiso 1 1 calc R . .
H42B H 0.4547 0.6127 0.2536 0.073 Uiso 1 1 calc R . .
H42C H 0.4461 0.6513 0.2533 0.073 Uiso 1 1 calc R . .
C43 C 0.5202(18) 0.6429(8) 0.1766(14) 0.057(11) Uiso 1 1 d . . .
H43A H 0.5423 0.6553 0.1523 0.069 Uiso 1 1 calc R . .
H43B H 0.4808 0.6558 0.1804 0.069 Uiso 1 1 calc R . .
C51 C 0.7727(17) 0.6398(7) 0.3074(14) 0.053(10) Uiso 1 1 d . . .
H51A H 0.7772 0.6502 0.2720 0.064 Uiso 1 1 calc R . .
H51B H 0.7969 0.6538 0.3407 0.064 Uiso 1 1 calc R . .
C59 C 0.5710(17) 0.6379(7) 0.3945(12) 0.045(10) Uiso 1 1 d . . .
H59A H 0.5953 0.6552 0.4215 0.054 Uiso 1 1 calc R . .
H59B H 0.5212 0.6437 0.3800 0.054 Uiso 1 1 calc R . .
N11 N 0.5872(12) 0.5511(5) 0.4455(10) 0.029(7) Uiso 1 1 d . . .
N12 N 0.5791(13) 0.6053(6) 0.4284(10) 0.037(7) Uiso 1 1 d . . .
C60 C 0.5755(15) 0.5747(7) 0.4056(13) 0.031(9) Uiso 1 1 d . . .
H60A H 0.5657 0.5706 0.3654 0.037 Uiso 1 1 calc R . .
C61 C 0.5935(15) 0.5691(7) 0.4966(12) 0.028(8) Uiso 1 1 d . . .
C62 C 0.6056(16) 0.5559(8) 0.5534(13) 0.044(9) Uiso 1 1 d . . .
H62A H 0.6087 0.5331 0.5588 0.053 Uiso 1 1 calc R . .
C63 C 0.6133(16) 0.5773(7) 0.6030(13) 0.042(9) Uiso 1 1 d . . .
H63 H 0.6207 0.5698 0.6414 0.051 Uiso 1 1 calc R . .
C64 C 0.6087(14) 0.6102(7) 0.5875(12) 0.031(9) Uiso 1 1 d . . .
H64A H 0.6137 0.6247 0.6189 0.037 Uiso 1 1 calc R . .
C65 C 0.5979(14) 0.6254(7) 0.5343(12) 0.033(9) Uiso 1 1 d . . .
H65A H 0.5954 0.6483 0.5291 0.039 Uiso 1 1 calc R . .
C66 C 0.5910(14) 0.6018(6) 0.4864(11) 0.017(7) Uiso 1 1 d . . .
C67 C 1.2132(8) 0.2536(4) 0.3944(6) 0.021(8) Uiso 1 1 d GD . .
C68 C 1.1642(7) 0.2374(3) 0.3478(6) 0.026(8) Uiso 1 1 d GD . .
C69 C 1.1165(7) 0.2556(3) 0.3035(6) 0.019(7) Uiso 1 1 d GD . .
C70 C 1.1177(9) 0.2900(3) 0.3058(7) 0.028(8) Uiso 1 1 d GD . .
C71 C 1.1666(9) 0.3062(3) 0.3525(8) 0.024(8) Uiso 1 1 d GD . .
C72 C 1.2144(9) 0.2880(4) 0.3968(7) 0.042(9) Uiso 1 1 d GD . .
C73 C 1.1635(12) 0.2003(3) 0.3421(9) 0.061(11) Uiso 1 1 d G . .
H73A H 1.1986 0.1910 0.3757 0.091 Uiso 1 1 calc R . .
H73B H 1.1739 0.1943 0.3067 0.091 Uiso 1 1 calc R . .
H73C H 1.1176 0.1920 0.3402 0.091 Uiso 1 1 calc R . .
C74 C 1.0664(16) 0.3103(7) 0.2582(12) 0.054(10) Uiso 1 1 d . . .
H74A H 1.0342 0.2958 0.2306 0.081 Uiso 1 1 calc R . .
H74B H 1.0920 0.3233 0.2380 0.081 Uiso 1 1 calc R . .
H74C H 1.0402 0.3247 0.2758 0.081 Uiso 1 1 calc R . .
C75 C 1.2674(15) 0.3051(7) 0.4538(12) 0.047(10) Uiso 1 1 d . . .
H75A H 1.2927 0.2883 0.4807 0.070 Uiso 1 1 calc R . .
H75B H 1.2411 0.3185 0.4728 0.070 Uiso 1 1 calc R . .
H75C H 1.3003 0.3187 0.4422 0.070 Uiso 1 1 calc R . .
C76 C 1.2699(15) 0.2335(7) 0.4432(12) 0.037(9) Uiso 1 1 d . . .
H76A H 1.2863 0.2151 0.4247 0.045 Uiso 1 1 calc R . .
H76B H 1.3101 0.2477 0.4613 0.045 Uiso 1 1 calc R . .
N13 N 1.1769(12) 0.2113(5) 0.5502(11) 0.050(8) Uani 1 1 d D . .
N14 N 1.2432(12) 0.2208(4) 0.4885(9) 0.028(6) Uiso 1 1 d D . .
C77 C 1.1823(16) 0.2249(5) 0.4981(13) 0.039(9) Uiso 1 1 d D . .
H77A H 1.1450 0.2362 0.4717 0.046 Uiso 1 1 calc R . .
C78 C 1.2423(18) 0.1979(7) 0.5741(13) 0.046(10) Uiso 1 1 d D . .
C79 C 1.2704(17) 0.1803(7) 0.6268(13) 0.044(10) Uiso 1 1 d D . .
H79 H 1.2432 0.1761 0.6515 0.053 Uiso 1 1 calc R . .
C80 C 1.338(2) 0.1696(8) 0.6410(16) 0.072(12) Uiso 1 1 d D . .
H80A H 1.3583 0.1590 0.6768 0.086 Uiso 1 1 calc R . .
C81 C 1.3771(18) 0.1745(7) 0.6014(14) 0.052(10) Uiso 1 1 d D . .
H81A H 1.4217 0.1649 0.6105 0.062 Uiso 1 1 calc R . .
C82 C 1.3539(15) 0.1921(6) 0.5522(12) 0.030(8) Uiso 1 1 d D . .
H82A H 1.3834 0.1965 0.5296 0.036 Uiso 1 1 calc R . .
C83 C 1.2849(15) 0.2038(6) 0.5349(12) 0.028(8) Uiso 1 1 d D . .
C84 C 1.0693(17) 0.2381(8) 0.2500(13) 0.059(11) Uiso 1 1 d . . .
H84A H 1.0692 0.2503 0.2150 0.071 Uiso 1 1 calc R . .
H84B H 1.0891 0.2164 0.2476 0.071 Uiso 1 1 calc R . .
N15 N 0.9000(12) 0.2305(4) 0.2828(10) 0.031(7) Uiso 1 1 d D . .
N16 N 0.9950(13) 0.2340(5) 0.2501(10) 0.039(7) Uiso 1 1 d D . .
C85 C 0.9692(16) 0.2337(4) 0.2963(13) 0.038(9) Uiso 1 1 d D . .
H85A H 0.9985 0.2357 0.3351 0.046 Uiso 1 1 calc R . .
C86 C 0.8796(16) 0.2272(6) 0.2235(13) 0.038(9) Uiso 1 1 d D . .
C87 C 0.8061(16) 0.2256(6) 0.1839(12) 0.037(9) Uiso 1 1 d D . .
H87A H 0.7672 0.2257 0.1977 0.044 Uiso 1 1 calc R . .
C88 C 0.7995(17) 0.2238(6) 0.1209(13) 0.044(9) Uiso 1 1 d D . .
H88 H 0.7556 0.2214 0.0923 0.053 Uiso 1 1 calc R . .
C89 C 0.8621(15) 0.2259(6) 0.1052(13) 0.035(9) Uiso 1 1 d D . .
H89A H 0.8560 0.2259 0.0648 0.042 Uiso 1 1 calc R . .
C90 C 0.9304(16) 0.2278(6) 0.1411(12) 0.035(9) Uiso 1 1 d D . .
H90A H 0.9696 0.2275 0.1277 0.043 Uiso 1 1 calc R . .
C91 C 0.9342(15) 0.2303(6) 0.1995(13) 0.032(8) Uiso 1 1 d D . .
C92 C 1.1730(16) 0.3436(7) 0.3598(13) 0.044(10) Uiso 1 1 d . . .
H92A H 1.2227 0.3495 0.3751 0.053 Uiso 1 1 calc R . .
H92B H 1.1537 0.3539 0.3214 0.053 Uiso 1 1 calc R . .
N17 N 1.0582(10) 0.3610(5) 0.4500(8) 0.037(7) Uiso 1 1 d D . .
N18 N 1.1363(10) 0.3568(4) 0.3996(7) 0.021(6) Uiso 1 1 d D . .
C93 C 1.0813(11) 0.3446(5) 0.4119(8) 0.042(9) Uiso 1 1 d D . .
H93 H 1.0594 0.3253 0.3943 0.050 Uiso 1 1 calc R . .
C94 C 1.1019(12) 0.3873(5) 0.4623(10) 0.027(8) Uiso 1 1 d D . .
C95 C 1.1061(14) 0.4131(6) 0.5015(10) 0.049(10) Uiso 1 1 d D . .
H95A H 1.0727 0.4148 0.5213 0.059 Uiso 1 1 calc R . .
C96 C 1.1610(16) 0.4369(7) 0.5116(13) 0.086(13) Uiso 1 1 d D . .
H96A H 1.1650 0.4538 0.5390 0.103 Uiso 1 1 calc R . .
C97 C 1.2098(16) 0.4342(7) 0.4789(13) 0.095(14) Uiso 1 1 d D . .
H97A H 1.2456 0.4499 0.4851 0.114 Uiso 1 1 calc R . .
C98 C 1.2058(13) 0.4091(6) 0.4382(11) 0.058(11) Uiso 1 1 d D . .
H98 H 1.2357 0.4083 0.4150 0.069 Uiso 1 1 calc R . .
C99 C 1.1530(12) 0.3846(5) 0.4343(10) 0.032(8) Uiso 1 1 d D . .
C100 C 0.8407(14) 0.2358(7) 0.6345(12) 0.032(9) Uiso 1 1 d D . .
C101 C 0.7939(13) 0.2208(7) 0.5834(12) 0.030(8) Uiso 1 1 d D . .
C102 C 0.7485(14) 0.2419(7) 0.5380(11) 0.030(8) Uiso 1 1 d D . .
C103 C 0.7487(14) 0.2762(7) 0.5417(12) 0.026(8) Uiso 1 1 d D . .
C104 C 0.7941(14) 0.2901(7) 0.5926(12) 0.027(8) Uiso 1 1 d D . .
C105 C 0.8420(15) 0.2711(7) 0.6387(12) 0.037(9) Uiso 1 1 d D . .
C106 C 0.7965(18) 0.1842(8) 0.5746(14) 0.067(12) Uiso 1 1 d . . .
H10C H 0.8295 0.1743 0.6089 0.100 Uiso 1 1 calc R . .
H10D H 0.8112 0.1798 0.5406 0.100 Uiso 1 1 calc R . .
H10E H 0.7503 0.1749 0.5686 0.100 Uiso 1 1 calc R . .
C107 C 0.7044(15) 0.2962(6) 0.4922(11) 0.039(9) Uiso 1 1 d . . .
H10F H 0.6765 0.2819 0.4617 0.058 Uiso 1 1 calc R . .
H10G H 0.7341 0.3098 0.4768 0.058 Uiso 1 1 calc R . .
H10H H 0.6736 0.3101 0.5060 0.058 Uiso 1 1 calc R . .
C108 C 0.8938(14) 0.2874(6) 0.6884(11) 0.031(8) Uiso 1 1 d . . .
H10I H 0.9218 0.2709 0.7145 0.046 Uiso 1 1 calc R . .
H10J H 0.8697 0.3007 0.7095 0.046 Uiso 1 1 calc R . .
H10K H 0.9241 0.3012 0.6739 0.046 Uiso 1 1 calc R . .
C109 C 0.8883(16) 0.2180(7) 0.6798(13) 0.047(10) Uiso 1 1 d . . .
H10L H 0.8689 0.1960 0.6803 0.057 Uiso 1 1 calc R . .
H10M H 0.8906 0.2286 0.7169 0.057 Uiso 1 1 calc R . .
N19 N 1.0506(11) 0.2121(4) 0.6406(9) 0.026(6) Uiso 1 1 d D . .
N20 N 0.9629(13) 0.2142(4) 0.6779(10) 0.036(7) Uani 1 1 d D . .
C110 C 0.9811(15) 0.2142(4) 0.6265(12) 0.025(8) Uiso 1 1 d D . .
H11B H 0.9496 0.2154 0.5883 0.030 Uiso 1 1 calc R . .
C111 C 1.0805(15) 0.2107(6) 0.7008(12) 0.025(8) Uiso 1 1 d D . .
C112 C 1.1517(16) 0.2090(6) 0.7349(12) 0.038(9) Uiso 1 1 d D . .
H11C H 1.1882 0.2082 0.7183 0.045 Uiso 1 1 calc R . .
C113 C 1.1642(17) 0.2084(6) 0.7971(13) 0.049(10) Uiso 1 1 d D . .
H11D H 1.2102 0.2086 0.8230 0.059 Uiso 1 1 calc R . .
C114 C 1.1048(17) 0.2076(7) 0.8196(14) 0.049(10) Uiso 1 1 d D . .
H11E H 1.1136 0.2040 0.8598 0.059 Uiso 1 1 calc R . .
C115 C 1.0366(17) 0.2118(6) 0.7852(13) 0.047(10) Uiso 1 1 d D . .
H11F H 0.9997 0.2153 0.8007 0.056 Uiso 1 1 calc R . .
C116 C 1.0268(16) 0.2105(6) 0.7245(13) 0.030(8) Uiso 1 1 d D . .
C117 C 0.6905(15) 0.2243(7) 0.4858(11) 0.036(9) Uiso 1 1 d . . .
H11G H 0.6812 0.2026 0.4989 0.044 Uiso 1 1 calc R . .
H11H H 0.6470 0.2370 0.4768 0.044 Uiso 1 1 calc R . .
N21 N 0.7675(13) 0.2232(5) 0.3678(11) 0.044(8) Uani 1 1 d D . .
N22 N 0.7090(11) 0.2207(4) 0.4331(9) 0.020(6) Uiso 1 1 d D . .
C118 C 0.7734(16) 0.2272(4) 0.4260(13) 0.035(9) Uiso 1 1 d D . .
H11I H 0.8143 0.2332 0.4559 0.042 Uiso 1 1 calc R . .
C119 C 0.6984(17) 0.2141(6) 0.3346(13) 0.035(9) Uiso 1 1 d D . .
C120 C 0.6630(17) 0.2078(6) 0.2777(13) 0.048(10) Uiso 1 1 d D . .
H12A H 0.6863 0.2097 0.2496 0.058 Uiso 1 1 calc R . .
C121 C 0.5928(16) 0.1987(6) 0.2603(13) 0.040(9) Uiso 1 1 d D . .
H12B H 0.5695 0.1929 0.2213 0.048 Uiso 1 1 calc R . .
C122 C 0.5562(18) 0.1984(7) 0.3042(14) 0.054(10) Uiso 1 1 d D . .
H12C H 0.5075 0.1953 0.2924 0.065 Uiso 1 1 calc R . .
C123 C 0.5913(16) 0.2026(6) 0.3611(14) 0.049(10) Uiso 1 1 d D . .
H12D H 0.5686 0.1997 0.3895 0.059 Uiso 1 1 calc R . .
C124 C 0.6640(15) 0.2116(6) 0.3784(12) 0.024(8) Uiso 1 1 d D . .
C125 C 0.7985(17) 0.3250(7) 0.6012(13) 0.047(10) Uiso 1 1 d . . .
H12E H 0.8228 0.3289 0.6428 0.056 Uiso 1 1 calc R . .
H12F H 0.7505 0.3332 0.5932 0.056 Uiso 1 1 calc R . .
N23 N 0.9135(13) 0.3550(6) 0.5196(9) 0.051(8) Uani 1 1 d DU . .
N24 N 0.8337(12) 0.3464(6) 0.5666(9) 0.036(7) Uiso 1 1 d D . .
C126 C 0.8857(15) 0.3336(8) 0.5482(10) 0.049(10) Uiso 1 1 d D . .
H12G H 0.9006 0.3117 0.5549 0.059 Uiso 1 1 calc R . .
C127 C 0.8777(16) 0.3856(8) 0.5198(12) 0.042(9) Uiso 1 1 d D . .
C128 C 0.8834(16) 0.4181(7) 0.4934(12) 0.043(9) Uiso 1 1 d D . .
H128 H 0.9144 0.4228 0.4722 0.052 Uiso 1 1 calc R . .
C129 C 0.8371(18) 0.4403(9) 0.5042(13) 0.064(11) Uiso 1 1 d D . .
H12J H 0.8390 0.4617 0.4906 0.076 Uiso 1 1 calc R . .
C130 C 0.7860(18) 0.4343(8) 0.5339(13) 0.062(11) Uiso 1 1 d D . .
H13A H 0.7567 0.4515 0.5379 0.074 Uiso 1 1 calc R . .
C131 C 0.7794(16) 0.4041(7) 0.5563(12) 0.044(10) Uiso 1 1 d D . .
H13B H 0.7455 0.4003 0.5751 0.053 Uiso 1 1 calc R . .
C132 C 0.8245(16) 0.3788(8) 0.5505(12) 0.042(9) Uiso 1 1 d D . .
C133 C 0.7311(17) 0.1830(8) 0.7150(13) 0.044(10) Uiso 1 1 d . . .
H133 H 0.7024 0.1691 0.6863 0.052 Uiso 1 1 calc R . .
C134 C 0.7834(15) 0.1709(7) 0.7642(13) 0.037(9) Uiso 1 1 d . . .
H13E H 0.7904 0.1481 0.7686 0.044 Uiso 1 1 calc R . .
C135 C 0.8253(16) 0.1917(7) 0.8067(12) 0.035(9) Uiso 1 1 d . . .
H13F H 0.8597 0.1834 0.8397 0.042 Uiso 1 1 calc R . .
C136 C 0.8146(17) 0.2251(8) 0.7989(14) 0.056(11) Uiso 1 1 d . . .
H13G H 0.8425 0.2392 0.8276 0.067 Uiso 1 1 calc R . .
C137 C 0.7627(17) 0.2396(8) 0.7489(14) 0.055(10) Uiso 1 1 d . . .
H13H H 0.7554 0.2622 0.7423 0.066 Uiso 1 1 calc R . .
C138 C 0.7253(18) 0.2149(8) 0.7120(14) 0.055(10) Uiso 1 1 d . . .
H13I H 0.6895 0.2226 0.6792 0.066 Uiso 1 1 calc R . .
O1W O 0.978(2) 0.4974(11) 0.4644(18) 0.019(12) Uiso 0.40 1 d P . 1
O2W O 0.9419(13) 0.4932(6) 0.4389(10) 0.015(7) Uiso 0.70 1 d P A 2
O13W O 0.8168(18) 0.4242(8) 0.1434(14) 0.025(10) Uiso 0.50 1 d P . .
O3W O 1.132(2) 0.6132(9) 0.2700(16) 0.045(12) Uiso 0.50 1 d P . .
O4W O 0.315(2) 0.3988(9) 0.1356(15) 0.039(12) Uiso 0.50 1 d P . .
O5W O 1.2555(19) 0.6395(8) 0.2636(15) 0.030(11) Uiso 0.50 1 d P . .
O6W O 1.158(3) 0.5004(13) 0.347(2) 0.112(19) Uiso 0.50 1 d P . .
O7W O 0.780(3) 0.6262(11) 0.079(2) 0.083(16) Uiso 0.50 1 d P . .
O8W O 1.268(4) 0.5042(18) 0.324(3) 0.04(2) Uiso 0.25 1 d P . .
O9W O 1.185(3) 0.1056(15) 0.346(3) 0.020(19) Uiso 0.25 1 d P . .
O10W O 1.186(3) 0.4172(14) 0.262(2) 0.13(2) Uiso 0.50 1 d P . .
O11W O 0.811(3) 0.5791(14) 0.160(2) 0.027(17) Uiso 0.30 1 d P B 1
O12W O 0.843(4) 0.6093(17) 0.165(3) 0.01(2) Uiso 0.20 1 d P C 2

loop_
_atom_site_aniso_label
_atom_site_aniso_U_11
_atom_site_aniso_U_22
_atom_site_aniso_U_33
_atom_site_aniso_U_23
_atom_site_aniso_U_13
_atom_site_aniso_U_12
Cu1 0.104(5) 0.029(3) 0.112(4) 0.021(3) -0.011(4) -0.003(3)
Cu2 0.074(4) 0.026(3) 0.225(7) -0.018(3) 0.082(4) -0.006(3)
Cu3 0.109(4) 0.023(2) 0.061(3) 0.001(2) 0.050(3) 0.003(3)
Cu4 0.080(4) 0.027(3) 0.079(3) -0.003(2) 0.016(3) 0.004(3)
Cu5 0.043(3) 0.058(3) 0.067(3) 0.019(2) 0.040(3) 0.010(3)
Cu6 0.039(3) 0.055(3) 0.052(3) -0.022(2) 0.032(2) -0.016(2)
Cu7 0.060(3) 0.059(3) 0.063(3) -0.013(2) 0.049(3) -0.015(3)
Cu8 0.036(3) 0.045(3) 0.049(3) -0.003(2) 0.022(2) 0.002(2)
Cu9 0.051(3) 0.065(3) 0.061(3) -0.002(3) 0.035(3) -0.004(3)
Cu10 0.052(3) 0.069(3) 0.068(3) -0.007(3) 0.029(3) -0.003(3)
I1 0.065(2) 0.0729(19) 0.0666(19) 0.0157(15) 0.0156(15) 0.0105(17)
I2 0.0583(18) 0.0495(15) 0.0524(16) -0.0047(13) 0.0238(13) -0.0049(15)
I3 0.0651(19) 0.0633(18) 0.0663(18) -0.0088(15) 0.0161(15) 0.0105(16)
I4 0.0446(16) 0.0341(14) 0.0472(15) -0.0032(12) 0.0129(12) 0.0005(13)
I5 0.0417(16) 0.0335(13) 0.0392(14) -0.0028(11) 0.0173(12) 0.0020(13)
I6 0.0438(16) 0.0310(13) 0.0457(15) -0.0029(12) 0.0137(12) -0.0030(13)
I7 0.0535(18) 0.0536(17) 0.0747(19) 0.0059(14) 0.0109(15) 0.0076(15)
I8 0.058(2) 0.0726(19) 0.084(2) -0.0222(16) 0.0383(17) -0.0054(16)
I9 0.0495(18) 0.0605(17) 0.0670(18) 0.0129(15) 0.0279(15) -0.0037(15)
I10 0.0612(18) 0.0476(15) 0.0519(16) 0.0120(13) 0.0372(14) 0.0015(14)
N7 0.06(3) 0.09(3) 0.14(3) 0.08(3) 0.00(2) 0.01(2)
N8 0.034(17) 0.023(15) 0.025(15) 0.007(12) -0.003(13) 0.025(13)
N9 0.05(2) 0.055(19) 0.12(2) -0.008(18) 0.028(19) 0.042(18)
N10 0.047(19) 0.026(15) 0.08(2) 0.015(14) 0.023(16) 0.003(15)
N1 0.06(2) 0.042(18) 0.046(19) 0.021(15) -0.004(17) 0.019(17)
N5 0.05(2) 0.029(15) 0.07(2) -0.015(15) 0.035(17) 0.000(15)
N6 0.09(2) 0.020(15) 0.022(16) 0.005(12) 0.019(15) 0.005(15)
N13 0.028(18) 0.057(19) 0.07(2) 0.033(17) 0.029(16) 0.024(16)
N20 0.06(2) 0.033(16) 0.025(15) 0.007(13) 0.027(15) 0.007(15)
N21 0.030(18) 0.044(17) 0.07(2) 0.014(15) 0.027(16) 0.017(15)
N23 0.07(2) 0.044(17) 0.054(18) -0.021(14) 0.044(17) -0.018(16)

loop_
_atom_type_symbol
_atom_type_description
_atom_type_scat_dispersion_real
_atom_type_scat_dispersion_imag
_atom_type_scat_source
C C 0.0033 0.0016 'International Tables Vol C Tables 4.2.6.8 and 6.1.1.4'
H H 0.0000 0.0000 'International Tables Vol C Tables 4.2.6.8 and 6.1.1.4'
N N 0.0061 0.0033 'International Tables Vol C Tables 4.2.6.8 and 6.1.1.4'
Cu Cu 0.3201 1.2651 'International Tables Vol C Tables 4.2.6.8 and 6.1.1.4'
I I -0.4742 1.8119 'International Tables Vol C Tables 4.2.6.8 and 6.1.1.4'
O O 0.0106 0.0060 'International Tables Vol C Tables 4.2.6.8 and 6.1.1.4'

loop_
_geom_angle_atom_site_label_1
_geom_angle_atom_site_label_2
_geom_angle_atom_site_label_3
_geom_angle
N1 Cu1 N7 160.8(11)
N1 Cu1 I1 97.2(8)
N7 Cu1 I1 97.4(8)
N1 Cu1 I3 98.6(7)
N7 Cu1 I3 94.6(9)
I1 Cu1 I3 86.76(13)
N9 Cu2 N3 157.0(12)
N9 Cu2 I2 101.2(7)
N3 Cu2 I2 97.3(9)
N9 Cu2 I1 98.9(7)
N3 Cu2 I1 95.9(8)
I2 Cu2 I1 85.73(14)
N11 Cu3 N5 160.7(10)
N11 Cu3 I2 99.0(7)
N5 Cu3 I2 95.7(8)
N11 Cu3 I3 98.1(7)
N5 Cu3 I3 95.7(8)
I2 Cu3 I3 84.40(12)
I3 Cu4 I2 118.5(2)
I3 Cu4 I1 125.78(19)
I2 Cu4 I1 115.8(2)
N13 Cu5 N19 154.7(10)
N13 Cu5 I4 100.3(7)
N19 Cu5 I4 94.7(5)
N13 Cu5 I5 100.0(7)
N19 Cu5 I5 100.7(6)
I4 Cu5 I5 88.27(11)
N15 Cu6 N21 159.4(10)
N15 Cu6 I6 96.6(6)
N21 Cu6 I6 100.9(7)
N15 Cu6 I5 99.6(7)
N21 Cu6 I5 93.5(7)
I6 Cu6 I5 81.95(10)
N23 Cu7 N17 156.7(9)
N23 Cu7 I6 94.1(6)
N17 Cu7 I6 102.4(6)
I4 Cu8 I6 128.83(16)
I4 Cu8 I5 117.80(16)
I6 Cu8 I5 113.37(16)
I10 Cu9 I9 124.52(19)
I10 Cu9 I7 117.54(18)
I9 Cu9 I7 117.93(18)
I10 Cu9 Cu10 175.8(2)
I9 Cu9 Cu10 59.47(14)
I7 Cu9 Cu10 58.48(14)
I8 Cu10 I7 120.54(19)
I8 Cu10 I9 122.99(19)
I7 Cu10 I9 116.47(18)
I8 Cu10 Cu9 178.6(2)
I7 Cu10 Cu9 58.79(14)
I9 Cu10 Cu9 57.69(14)
Cu4 I1 Cu1 77.90(17)
Cu4 I1 Cu2 76.43(15)
Cu1 I1 Cu2 154.28(17)
Cu4 I2 Cu2 82.03(17)
Cu4 I2 Cu3 82.16(15)
Cu2 I2 Cu3 163.03(16)
Cu4 I3 Cu3 74.72(14)
Cu4 I3 Cu1 69.50(15)
Cu3 I3 Cu1 144.20(15)
Cu8 I4 Cu5 77.45(13)
Cu8 I5 Cu5 76.42(13)
Cu8 I5 Cu6 78.74(12)
Cu5 I5 Cu6 154.88(12)
Cu8 I6 Cu7 68.43(13)
Cu8 I6 Cu6 85.93(13)
Cu7 I6 Cu6 154.35(13)
Cu10 I7 Cu9 62.73(15)
Cu9 I9 Cu10 62.83(15)
C6 C1 C10 120(3)
C6 C1 C2 120(2)
C10 C1 C2 120(3)
C3 C2 C1 120(2)
C3 C2 C7 120(2)
C1 C2 C7 120(2)
C2 C3 C4 120(3)
C2 C3 C18 123(3)
C4 C3 C18 117(3)
C5 C4 C3 116(3)
C5 C4 C8 123(3)
C3 C4 C8 121(3)
C6 C5 C4 124(3)
C6 C5 C26 119(3)
C4 C5 C26 117(3)
C1 C6 C5 121(3)
C1 C6 C9 121(3)
C5 C6 C9 118(3)
C44 N7 C45 104.0(18)
C44 N7 Cu1 129.3(18)
C45 N7 Cu1 126.0(18)
C44 N8 C50 105.4(17)
C44 N8 C43 128(2)
C50 N8 C43 126.7(19)
N8 C44 N7 114.9(19)
N7 C45 C46 133(2)
N7 C45 C50 109.4(18)
C46 C45 C50 117(2)
C45 C46 C47 124(2)
C46 C47 C48 116(2)
C49 C48 C47 121(2)
C48 C49 C50 119(2)
N8 C50 C45 106.0(17)
N8 C50 C49 132.0(19)
C45 C50 C49 121.7(19)
C52 N9 C53 101.9(18)
C52 N9 Cu2 126.5(18)
C53 N9 Cu2 131.4(16)
C52 N10 C58 106.4(18)
C52 N10 C51 130(2)
C58 N10 C51 123(2)
N10 C52 N9 116(2)
N9 C53 C54 130(2)
N9 C53 C58 111.2(18)
C54 C53 C58 119(2)
C53 C54 C55 122(2)
C54 C55 C56 117(2)
C57 C56 C55 122(2)
C56 C57 C58 118(2)
N10 C58 C53 104.3(17)
N10 C58 C57 133(2)
C53 C58 C57 122(2)
C11 N1 C12 102.2(18)
C11 N1 Cu1 126.3(17)
C12 N1 Cu1 131.4(16)
C11 N2 C17 105.2(17)
C11 N2 C10 124(2)
C17 N2 C10 131(2)
N2 C11 N1 116(2)
N1 C12 C13 131(2)
N1 C12 C17 110.8(18)
C13 C12 C17 118(2)
C12 C13 C14 122(2)
C15 C14 C13 118(2)
C16 C15 C14 122(2)
C15 C16 C17 117(2)
N2 C17 C12 105.0(17)
N2 C17 C16 131(2)
C12 C17 C16 123(2)
C1 C10 N2 115(2)
N4 C18 C3 114(2)
C19 N3 C20 103(3)
C19 N3 Cu2 127(3)
C20 N3 Cu2 130(3)
C25 N4 C19 105(3)
C25 N4 C18 127(3)
C19 N4 C18 128(3)
N3 C19 N4 115(3)
C21 C20 C25 124(4)
C21 C20 N3 129(4)
C25 C20 N3 107(3)
C22 C21 C20 123(4)
C21 C22 C23 116(4)
C22 C23 C24 120(4)
C25 C24 C23 119(3)
N4 C25 C24 132(3)
N4 C25 C20 109(3)
C24 C25 C20 118(3)
N6 C26 C5 112(2)
C27 N5 C28 105(3)
C27 N5 Cu3 126(3)
C28 N5 Cu3 128.4(19)
C33 N6 C27 110(2)
C33 N6 C26 124(2)
C27 N6 C26 127(2)
N5 C27 N6 112(3)
C33 C28 C29 129(3)
C33 C28 N5 106(2)
C29 C28 N5 125(3)
C28 C29 C30 116(3)
C31 C30 C29 115(3)
C30 C31 C32 126(3)
C33 C32 C31 116(3)
C32 C33 N6 133(3)
C32 C33 C28 119(3)
N6 C33 C28 107(3)
C43 C34 C35 124(3)
C43 C34 C39 122(3)
C35 C34 C39 114(3)
C36 C35 C34 122(3)
C36 C35 C40 129(3)
C34 C35 C40 109(3)
C35 C36 C37 120(3)
C35 C36 C51 116(3)
C37 C36 C51 125(3)
C38 C37 C36 119(3)
C38 C37 C41 128(3)
C36 C37 C41 113(3)
C37 C38 C39 128(3)
C37 C38 C59 120(3)
C39 C38 C59 112(3)
C38 C39 C42 129(3)
C38 C39 C34 118(3)
C42 C39 C34 113(3)
C34 C43 N8 112(2)
N10 C51 C36 114(2)
N12 C59 C38 114(2)
C60 N11 C61 102(2)
C60 N11 Cu3 126.4(19)
C61 N11 Cu3 131.8(19)
C66 N12 C60 107(2)
C66 N12 C59 126(2)
C60 N12 C59 127(2)
N11 C60 N12 114(3)
C66 C61 N11 112(2)
C66 C61 C62 122(3)
N11 C61 C62 126(3)
C61 C62 C63 120(3)
C64 C63 C62 112(3)
C65 C64 C63 132(3)
C64 C65 C66 112(3)
N12 C66 C61 106(2)
N12 C66 C65 133(2)
C61 C66 C65 121(3)
C68 C67 C72 120.0
C68 C67 C76 120.7(13)
C72 C67 C76 119.2(13)
C69 C68 C67 120.0
C69 C68 C73 118.3
C67 C68 C73 121.6
C68 C69 C70 120.0
C68 C69 C84 119.4(15)
C70 C69 C84 120.3(15)
C69 C70 C71 120.0
C69 C70 C74 120.9(15)
C71 C70 C74 119.1(15)
C72 C71 C70 120.0
C72 C71 C92 115.2(15)
C70 C71 C92 124.8(15)
C71 C72 C67 120.0
C71 C72 C75 122.0(14)
C67 C72 C75 117.8(14)
N14 C76 C67 113(2)
C78 N13 C77 101(3)
C78 N13 Cu5 132(2)
C77 N13 Cu5 126(2)
C77 N14 C83 107(3)
C77 N14 C76 132(3)
C83 N14 C76 121(2)
N14 C77 N13 116(3)
N13 C78 C79 130(3)
N13 C78 C83 110(3)
C79 C78 C83 121(3)
C80 C79 C78 118(3)
C79 C80 C81 120(4)
C82 C81 C80 123(3)
C81 C82 C83 119(3)
N14 C83 C82 136(3)
N14 C83 C78 106(3)
C82 C83 C78 118(3)
N16 C84 C69 114(2)
C85 N15 C86 102(3)
C85 N15 Cu6 127(2)
C86 N15 Cu6 131(2)
C85 N16 C91 104(3)
C85 N16 C84 129(3)
C91 N16 C84 126(3)
N15 C85 N16 116(3)
N15 C86 C91 114(3)
N15 C86 C87 126(3)
C91 C86 C87 119(3)
C88 C87 C86 114(3)
C89 C88 C87 118(3)
C90 C89 C88 129(3)
C89 C90 C91 112(3)
C90 C91 C86 128(3)
C90 C91 N16 129(3)
C86 C91 N16 103(3)
N18 C92 C71 113(2)
C93 N17 C94 101.9(17)
C93 N17 Cu7 128.3(16)
C94 N17 Cu7 129.7(15)
C93 N18 C99 103.5(17)
C93 N18 C92 129(2)
C99 N18 C92 128(2)
N18 C93 N17 117.5(19)
N17 C94 C95 130(2)
N17 C94 C99 110.8(17)
C95 C94 C99 119(2)
C94 C95 C96 121(2)
C95 C96 C97 118(2)
C98 C97 C96 122(2)
C97 C98 C99 116(2)
N18 C99 C94 106.1(17)
N18 C99 C98 130.0(19)
C94 C99 C98 123.6(19)
C109 C100 C101 123(3)
C109 C100 C105 118(3)
C101 C100 C105 119(3)
C100 C101 C102 119(3)
C100 C101 C106 120(3)
C102 C101 C106 121(3)
C103 C102 C101 124(3)
C103 C102 C117 119(2)
C101 C102 C117 117(2)
C104 C103 C102 117(3)
C104 C103 C107 123(3)
C102 C103 C107 121(3)
C103 C104 C125 121(3)
C103 C104 C105 123(3)
C125 C104 C105 115(3)
C100 C105 C104 119(3)
C100 C105 C108 120(3)
C104 C105 C108 121(2)
C100 C109 N20 118(2)
C110 N19 C111 110(2)
C110 N19 Cu5 121.6(19)
C111 N19 Cu5 127.5(19)
C110 N20 C116 106(2)
C110 N20 C109 124(2)
C116 N20 C109 130(2)
N19 C110 N20 108(2)
C116 C111 N19 107(3)
C116 C111 C112 123(3)
N19 C111 C112 130(3)
C111 C112 C113 115(3)
C112 C113 C114 119(3)
C115 C114 C113 124(3)
C114 C115 C116 114(3)
C111 C116 C115 124(3)
C111 C116 N20 108(2)
C115 C116 N20 128(3)
N22 C117 C102 115(2)
C118 N21 C119 111(3)
C118 N21 Cu6 123(2)
C119 N21 Cu6 126(2)
C118 N22 C124 107(2)
C118 N22 C117 127(2)
C124 N22 C117 126(2)
N21 C118 N22 108(3)
C120 C119 N21 137(3)
C120 C119 C124 120(3)
N21 C119 C124 103(2)
C119 C120 C121 121(3)
C120 C121 C122 118(3)
C123 C122 C121 121(3)
C122 C123 C124 119(3)
N22 C124 C119 111(3)
N22 C124 C123 130(3)
C119 C124 C123 119(3)
C104 C125 N24 120(3)
C126 N23 C127 106(3)
C126 N23 Cu7 130(2)
C127 N23 Cu7 124(2)
C126 N24 C132 109(3)
C126 N24 C125 120(3)
C132 N24 C125 131(3)
N23 C126 N24 114(3)
N23 C127 C128 132(3)
N23 C127 C132 106(3)
C128 C127 C132 122(3)
C129 C128 C127 111(3)
C128 C129 C130 127(4)
C131 C130 C129 121(3)
C130 C131 C132 119(3)
N24 C132 C131 135(3)
N24 C132 C127 105(3)
C131 C132 C127 119(3)
C138 C133 C134 115(3)
C135 C134 C133 122(3)
C136 C135 C134 118(3)
C135 C136 C137 124(3)
C138 C137 C136 110(3)
C133 C138 C137 131(4)

loop_
_geom_bond_atom_site_label_1
_geom_bond_atom_site_label_2
_geom_bond_distance
_geom_bond_site_symmetry_2
Cu1 N1 1.901(19) .
Cu1 N7 1.94(2) .
Cu1 I1 3.047(6) .
Cu1 I3 3.521(6) .
Cu2 N9 1.92(2) .
Cu2 N3 1.94(3) .
Cu2 I2 3.031(6) .
Cu2 I1 3.311(6) .
Cu3 N11 1.91(2) .
Cu3 N5 1.94(2) .
Cu3 I2 3.039(5) .
Cu3 I3 3.433(5) .
Cu4 I3 2.528(5) .
Cu4 I2 2.544(5) .
Cu4 I1 2.555(5) .
Cu5 N13 1.89(2) .
Cu5 N19 1.98(2) .
Cu5 I4 3.129(5) .
Cu5 I5 3.163(5) .
Cu6 N15 1.91(2) .
Cu6 N21 1.96(2) .
Cu6 I6 3.089(4) .
Cu6 I5 3.429(5) .
Cu7 N23 1.91(3) .
Cu7 N17 1.916(19) .
Cu7 I6 3.078(5) .
Cu8 I4 2.544(4) .
Cu8 I6 2.550(4) .
Cu8 I5 2.573(4) .
Cu9 I10 2.517(5) .
Cu9 I9 2.570(5) .
Cu9 I7 2.603(5) .
Cu9 Cu10 2.705(6) .
Cu10 I8 2.521(5) .
Cu10 I7 2.595(5) .
Cu10 I9 2.619(5) .
C1 C6 1.35(3) .
C1 C10 1.40(3) .
C1 C2 1.46(3) .
C2 C3 1.42(3) .
C2 C7 1.56(3) .
C3 C4 1.45(4) .
C3 C18 1.48(4) .
C4 C5 1.44(4) .
C4 C8 1.49(4) .
C5 C6 1.36(3) .
C5 C26 1.62(4) .
C6 C9 1.62(4) .
N7 C44 1.32(2) .
N7 C45 1.35(2) .
N8 C44 1.31(2) .
N8 C50 1.366(19) .
N8 C43 1.52(3) .
C45 C46 1.38(2) .
C45 C50 1.39(2) .
C46 C47 1.43(2) .
C47 C48 1.44(2) .
C48 C49 1.39(2) .
C49 C50 1.43(2) .
N9 C52 1.31(2) .
N9 C53 1.36(2) .
N10 C52 1.31(2) .
N10 C58 1.36(2) .
N10 C51 1.50(3) .
C53 C54 1.39(2) .
C53 C58 1.39(2) .
C54 C55 1.42(2) .
C55 C56 1.43(2) .
C56 C57 1.39(2) .
C57 C58 1.42(2) .
N1 C11 1.32(2) .
N1 C12 1.35(2) .
N2 C11 1.31(2) .
N2 C17 1.367(19) .
N2 C10 1.54(3) .
C12 C13 1.39(2) .
C12 C17 1.39(2) .
C13 C14 1.42(2) .
C14 C15 1.42(2) .
C15 C16 1.39(2) .
C16 C17 1.43(2) .
C18 N4 1.46(3) .
N3 C19 1.24(4) .
N3 C20 1.45(4) .
N4 C25 1.29(3) .
N4 C19 1.39(3) .
C20 C21 1.37(4) .
C20 C25 1.38(4) .
C21 C22 1.34(5) .
C22 C23 1.42(4) .
C23 C24 1.54(4) .
C24 C25 1.32(4) .
C26 N6 1.51(3) .
N5 C27 1.25(3) .
N5 C28 1.50(3) .
N6 C33 1.32(3) .
N6 C27 1.37(3) .
C28 C33 1.35(3) .
C28 C29 1.40(4) .
C29 C30 1.45(4) .
C30 C31 1.38(4) .
C31 C32 1.50(4) .
C32 C33 1.31(3) .
C34 C43 1.41(4) .
C34 C35 1.49(4) .
C34 C39 1.52(4) .
C35 C36 1.41(4) .
C35 C40 1.60(4) .
C36 C37 1.42(4) .
C36 C51 1.51(4) .
C37 C38 1.30(4) .
C37 C41 1.52(4) .
C38 C39 1.37(4) .
C38 C59 1.54(4) .
C39 C42 1.49(4) .
C59 N12 1.53(3) .
N11 C60 1.31(3) .
N11 C61 1.39(3) .
N12 C66 1.33(3) .
N12 C60 1.34(3) .
C61 C66 1.34(3) .
C61 C62 1.40(3) .
C62 C63 1.43(4) .
C63 C64 1.37(3) .
C64 C65 1.36(3) .
C65 C66 1.46(3) .
C67 C68 1.3900 .
C67 C72 1.3900 .
C67 C76 1.57(3) .
C68 C69 1.3900 .
C68 C73 1.5040 .
C69 C70 1.3900 .
C69 C84 1.50(3) .
C70 C71 1.3900 .
C70 C74 1.51(3) .
C71 C72 1.3900 .
C71 C92 1.52(3) .
C72 C75 1.59(3) .
C76 N14 1.44(3) .
N13 C78 1.36(3) .
N13 C77 1.39(3) .
N14 C77 1.31(3) .
N14 C83 1.34(3) .
C78 C79 1.40(4) .
C78 C83 1.46(4) .
C79 C80 1.34(4) .
C80 C81 1.42(4) .
C81 C82 1.32(3) .
C82 C83 1.39(3) .
C84 N16 1.49(4) .
N15 C85 1.32(3) .
N15 C86 1.35(3) .
N16 C85 1.35(3) .
N16 C91 1.42(3) .
C86 C91 1.38(4) .
C86 C87 1.47(4) .
C87 C88 1.47(4) .
C88 C89 1.41(4) .
C89 C90 1.36(3) .
C90 C91 1.37(3) .
C92 N18 1.46(3) .
N17 C93 1.32(2) .
N17 C94 1.346(19) .
N18 C93 1.31(2) .
N18 C99 1.374(19) .
C94 C95 1.38(2) .
C94 C99 1.38(2) .
C95 C96 1.42(2) .
C96 C97 1.43(2) .
C97 C98 1.39(2) .
C98 C99 1.42(2) .
C100 C109 1.39(3) .
C100 C101 1.42(3) .
C100 C105 1.43(3) .
C101 C102 1.45(3) .
C101 C106 1.50(4) .
C102 C103 1.39(3) .
C102 C117 1.58(3) .
C103 C104 1.38(3) .
C103 C107 1.47(3) .
C104 C125 1.42(3) .
C104 C105 1.43(3) .
C105 C108 1.46(3) .
C109 N20 1.51(3) .
N19 C110 1.32(3) .
N19 C111 1.37(3) .
N20 C110 1.38(3) .
N20 C116 1.41(3) .
C111 C116 1.36(4) .
C111 C112 1.40(3) .
C112 C113 1.42(3) .
C113 C114 1.44(4) .
C114 C115 1.36(4) .
C115 C116 1.40(3) .
C117 N22 1.42(3) .
N21 C118 1.36(3) .
N21 C119 1.40(3) .
N22 C118 1.37(3) .
N22 C124 1.38(3) .
C119 C120 1.34(3) .
C119 C124 1.42(4) .
C120 C121 1.38(4) .
C121 C122 1.45(4) .
C122 C123 1.33(3) .
C123 C124 1.42(4) .
C125 N24 1.51(3) .
N23 C126 1.32(4) .
N23 C127 1.43(3) .
N24 C126 1.35(4) .
N24 C132 1.36(3) .
C127 C128 1.48(4) .
C127 C132 1.49(4) .
C128 C129 1.37(4) .
C129 C130 1.43(4) .
C130 C131 1.35(4) .
C131 C132 1.40(4) .
C133 C138 1.30(4) .
C133 C134 1.39(3) .
C134 C135 1.38(3) .
C135 C136 1.37(4) .
C136 C137 1.43(4) .
C137 C138 1.38(4) .
O1W O1W 1.66(8) 3_766
